data_7243719
loop_
_publ_author_name
'G\'al, G. Tam\'as'
'May, N\'ora V.'
'Trif, L\'aszl\'o'
'Mih\'aly, Judith'
'Bombicz, Petra'

_publ_section_title
;
 Solvatomorph and polymorph screening of clopamide drug and its copper(ii)
 complex crystals
;
_journal_issue 42
_journal_name_full CrystEngComm
_journal_page_first 7425
_journal_page_last 7441
_journal_paper_doi 10.1039/D1CE00995H
_journal_volume 23
_journal_year 2021
_chemical_formula_moiety 'C28 H38 Cl2 Cu N6 O6 S2, 2(C H4 O), 2(H2 O)'
_chemical_formula_sum 'C30 H50 Cl2 Cu N6 O10 S2'
_chemical_formula_weight 853.32
_chemical_name_common 'clopamide copper(II) dimethanol dihydrate'
_chemical_name_systematic
'trans-bis(4-chloro-N-(2,6-dimethylpiperidin-1-yl)-3-sulfamoylbenzamide)-copper(II) dimethanol solvate dihydrate'
_space_group_crystal_system triclinic
_space_group_IT_number 2
_space_group_name_Hall '-P 1'
_space_group_name_H-M_alt 'P -1'
_atom_sites_solution_hydrogens mixed
_atom_sites_solution_primary direct
_atom_sites_solution_secondary direct
_audit_creation_method SHELXL-2014/7
_audit_update_record
;
2021-07-27 deposited with the CCDC.	2021-08-30 downloaded from the CCDC.
;
_cell_angle_alpha 83.1130(10)
_cell_angle_beta 78.8210(10)
_cell_angle_gamma 71.6590(10)
_cell_formula_units_Z 1
_cell_length_a 7.7518(3)
_cell_length_b 8.0901(4)
_cell_length_c 16.3683(7)
_cell_measurement_reflns_used 25951
_cell_measurement_temperature 103(2)
_cell_measurement_theta_max 32.51
_cell_measurement_theta_min 3.02
_cell_volume 953.96(7)
_computing_cell_refinement 'CrystalClear (Rigaku/MSC Inc., 2005)'
_computing_data_collection 'CrystalClear (Rigaku/MSC Inc., 2005)'
_computing_data_reduction 'CrystalClear (Rigaku/MSC Inc., 2005)'
_computing_molecular_graphics 'MERCURY (Macrae et al., 2006)'
_computing_publication_material
;
MERCURY (Macrae et al., 2006); Platon (Spek,
 2009
;
_computing_structure_refinement 'SHELXL-2014/7 (Sheldrick, 2014)'
_computing_structure_solution 'SHELXL-2014/7 (Sheldrick, 2014)'
_diffrn_ambient_temperature 103(2)
_diffrn_detector_area_resol_mean 10.0000
_diffrn_measured_fraction_theta_full 0.998
_diffrn_measured_fraction_theta_max 0.983
_diffrn_measurement_device_type R-AXIS-RAPID
_diffrn_measurement_method dtprofit.ref
_diffrn_radiation_detector RX
_diffrn_radiation_monochromator Graphite
_diffrn_radiation_type MoK\a
_diffrn_radiation_wavelength 0.71073
_diffrn_reflns_av_R_equivalents 0.0600
_diffrn_reflns_av_unetI/netI 0.0423
_diffrn_reflns_Laue_measured_fraction_full 0.998
_diffrn_reflns_Laue_measured_fraction_max 0.983
_diffrn_reflns_limit_h_max 11
_diffrn_reflns_limit_h_min -11
_diffrn_reflns_limit_k_max 12
_diffrn_reflns_limit_k_min -12
_diffrn_reflns_limit_l_max 24
_diffrn_reflns_limit_l_min -24
_diffrn_reflns_number 41399
_diffrn_reflns_point_group_measured_fraction_full 0.998
_diffrn_reflns_point_group_measured_fraction_max 0.983
_diffrn_reflns_theta_full 25.242
_diffrn_reflns_theta_max 32.525
_diffrn_reflns_theta_min 3.018
_diffrn_source 'NORMAL-focus sealed tube'
_exptl_absorpt_coefficient_mu 0.883
_exptl_absorpt_correction_T_max 0.9182
_exptl_absorpt_correction_T_min 0.7746
_exptl_absorpt_correction_type numerical
_exptl_crystal_colour brown
_exptl_crystal_density_diffrn 1.485
_exptl_crystal_density_method 'Not measured'
_exptl_crystal_description prism
_exptl_crystal_F_000 447
_exptl_crystal_size_max 0.5
_exptl_crystal_size_mid 0.25
_exptl_crystal_size_min 0.25
_refine_diff_density_max 0.831
_refine_diff_density_min -0.888
_refine_diff_density_rms 0.126
_refine_ls_extinction_method none
_refine_ls_goodness_of_fit_ref 1.101
_refine_ls_hydrogen_treatment constr
_refine_ls_matrix_type full
_refine_ls_number_parameters 235
_refine_ls_number_reflns 6813
_refine_ls_number_restraints 1
_refine_ls_restrained_S_all 1.105
_refine_ls_R_factor_all 0.0684
_refine_ls_R_factor_gt 0.0472
_refine_ls_shift/su_max 0.000
_refine_ls_shift/su_mean 0.000
_refine_ls_structure_factor_coef Fsqd
_refine_ls_weighting_details 'w=1/[\s^2^(Fo^2^)+(0.0457P)^2^+1.1560P] where P=(Fo^2^+2Fc^2^)/3'
_refine_ls_weighting_scheme calc
_refine_ls_wR_factor_gt 0.1020
_refine_ls_wR_factor_ref 0.1282
_reflns_Friedel_coverage 0.000
_reflns_number_gt 5424
_reflns_number_total 6813
_reflns_threshold_expression 'I > 2\s(I)'
_cod_data_source_file d1ce00995h2.cif
_cod_data_source_block shelx_CCDC7
_cod_depositor_comments 'Adding full bibliography for 7243712--7243721.cif.'
_cod_database_code 7243719
_shelx_shelxl_version_number 2014/7
_shelx_space_group_comment
;
The symmetry employed for this shelxl refinement is uniquely defined
by the following loop, which should always be used as a source of
symmetry information in preference to the above space-group names.
They are only intended as comments.
;
_shelx_estimated_absorpt_t_min 0.667
_shelx_estimated_absorpt_t_max 0.810

loop_
_space_group_symop_operation_xyz
'x, y, z'
'-x, -y, -z'

loop_
_atom_site_label
_atom_site_type_symbol
_atom_site_fract_x
_atom_site_fract_y
_atom_site_fract_z
_atom_site_U_iso_or_equiv
_atom_site_adp_type
_atom_site_occupancy
_atom_site_site_symmetry_order
_atom_site_calc_flag
_atom_site_refinement_flags_posn
_atom_site_refinement_flags_adp
_atom_site_refinement_flags_occupancy
_atom_site_disorder_assembly
_atom_site_disorder_group
Cu1 Cu 0.5000 0.5000 0.5000 0.01918(9) Uani 1 2 d S . P . .
Cl1 Cl 0.21945(8) 0.47878(7) 0.02102(3) 0.02539(12) Uani 1 1 d . . . . .
S1 S 0.21999(8) 0.16745(6) 0.16934(3) 0.02135(11) Uani 1 1 d . . . . .
O1 O 0.2598(3) 0.0553(2) 0.24229(10) 0.0296(4) Uani 1 1 d . . . . .
O2 O 0.0316(2) 0.2386(2) 0.15618(11) 0.0283(3) Uani 1 1 d . . . . .
O3 O 0.4223(2) 0.43976(19) 0.40637(9) 0.0213(3) Uani 1 1 d . . . . .
N1 N 0.3334(3) 0.0634(2) 0.08961(11) 0.0245(4) Uani 1 1 d D . . . .
H1NA H 0.2979 0.1078 0.0446 0.029 Uiso 1 1 d R U . . .
H1NB H 0.4352 0.0197 0.0923 0.029 Uiso 1 1 d DR U . . .
N8 N 0.6062(3) 0.6017(2) 0.32966(11) 0.0216(3) Uani 1 1 d . . . . .
N9 N 0.6410(3) 0.6267(2) 0.41159(11) 0.0208(3) Uani 1 1 d . . . . .
C1 C 0.3686(3) 0.3554(3) 0.24830(12) 0.0202(4) Uani 1 1 d . . . . .
H1 H 0.3756 0.2632 0.2905 0.024 Uiso 1 1 calc R U . . .
C2 C 0.3030(3) 0.3469(2) 0.17598(12) 0.0187(4) Uani 1 1 d . . . . .
C3 C 0.2942(3) 0.4827(3) 0.11354(12) 0.0197(4) Uani 1 1 d . . . . .
C4 C 0.3458(3) 0.6267(3) 0.12484(13) 0.0221(4) Uani 1 1 d . . . . .
H4 H 0.3381 0.7194 0.0828 0.027 Uiso 1 1 calc R U . . .
C5 C 0.4085(3) 0.6353(3) 0.19750(13) 0.0219(4) Uani 1 1 d . . . . .
H5 H 0.4412 0.7353 0.2055 0.026 Uiso 1 1 calc R U . . .
C6 C 0.4243(3) 0.4984(3) 0.25916(12) 0.0196(4) Uani 1 1 d . . . . .
C7 C 0.4896(3) 0.5122(3) 0.33746(12) 0.0198(4) Uani 1 1 d . . . . .
C10 C 0.5666(3) 0.8201(3) 0.42609(14) 0.0248(4) Uani 1 1 d . . . . .
H10 H 0.5829 0.8344 0.4837 0.030 Uiso 1 1 calc R U . . .
C11 C 0.6727(4) 0.9265(3) 0.36559(15) 0.0307(5) Uani 1 1 d . . . . .
H11A H 0.6566 0.9174 0.3079 0.037 Uiso 1 1 calc R U . . .
H11B H 0.6219 1.0509 0.3784 0.037 Uiso 1 1 calc R U . . .
C12 C 0.8775(4) 0.8633(4) 0.37114(16) 0.0337(5) Uani 1 1 d . . . . .
H12A H 0.9440 0.9289 0.3284 0.040 Uiso 1 1 calc R U . . .
H12B H 0.8955 0.8850 0.4267 0.040 Uiso 1 1 calc R U . . .
C13 C 0.9550(3) 0.6696(3) 0.35748(15) 0.0307(5) Uani 1 1 d . . . . .
H13A H 1.0843 0.6280 0.3673 0.037 Uiso 1 1 calc R U . . .
H13B H 0.9554 0.6515 0.2987 0.037 Uiso 1 1 calc R U . . .
C14 C 0.8449(3) 0.5613(3) 0.41484(14) 0.0258(4) Uani 1 1 d . . . . .
H14 H 0.8602 0.5699 0.4733 0.031 Uiso 1 1 calc R U . . .
C15 C 0.9216(4) 0.3683(3) 0.39598(16) 0.0326(5) Uani 1 1 d . . . . .
H15A H 0.8523 0.3011 0.4351 0.049 Uiso 1 1 calc R U . . .
H15B H 1.0519 0.3250 0.4021 0.049 Uiso 1 1 calc R U . . .
H15C H 0.9097 0.3554 0.3387 0.049 Uiso 1 1 calc R U . . .
C16 C 0.3620(3) 0.8859(3) 0.42314(15) 0.0269(4) Uani 1 1 d . . . . .
H16A H 0.3409 0.8702 0.3678 0.040 Uiso 1 1 calc R U . . .
H16B H 0.3151 1.0100 0.4341 0.040 Uiso 1 1 calc R U . . .
H16C H 0.2976 0.8200 0.4656 0.040 Uiso 1 1 calc R U . . .
O8 O 0.7207(2) 0.8981(2) 0.08185(10) 0.0274(3) Uani 1 1 d . . . . .
H1O8 H 0.7547 0.8006 0.1051 0.041 Uiso 1 1 d R U . . .
C41 C 0.8175(4) 1.0061(4) 0.10353(17) 0.0372(6) Uani 1 1 d . . . . .
H41C H 0.7906 1.1167 0.0696 0.056 Uiso 1 1 calc R U . . .
H41B H 0.9503 0.9465 0.0931 0.056 Uiso 1 1 calc R U . . .
H41A H 0.7781 1.0292 0.1627 0.056 Uiso 1 1 calc R U . . .
O7 O 0.8352(2) 0.6022(2) 0.17117(10) 0.0293(4) Uani 1 1 d . . . . .
H1O7 H 0.8932 0.5015 0.1628 0.044 Uiso 1 1 d R U . . .
H2O7 H 0.7685 0.5956 0.2164 0.044 Uiso 1 1 d R U . . .

loop_
_atom_site_aniso_label
_atom_site_aniso_U_11
_atom_site_aniso_U_22
_atom_site_aniso_U_33
_atom_site_aniso_U_23
_atom_site_aniso_U_13
_atom_site_aniso_U_12
Cu1 0.02217(19) 0.01906(17) 0.01751(16) -0.00348(12) -0.00351(13) -0.00686(13)
Cl1 0.0357(3) 0.0241(2) 0.0194(2) 0.00104(17) -0.00888(19) -0.0115(2)
S1 0.0300(3) 0.0157(2) 0.0194(2) -0.00225(16) -0.00243(19) -0.00882(19)
O1 0.0495(11) 0.0195(7) 0.0218(7) 0.0010(6) -0.0057(7) -0.0140(7)
O2 0.0284(8) 0.0256(8) 0.0336(8) -0.0056(6) -0.0025(7) -0.0120(6)
O3 0.0270(8) 0.0223(7) 0.0170(6) -0.0007(5) -0.0041(6) -0.0107(6)
N1 0.0328(10) 0.0205(8) 0.0200(8) -0.0042(6) -0.0054(7) -0.0058(7)
N8 0.0242(9) 0.0225(8) 0.0189(8) -0.0026(6) -0.0036(7) -0.0075(7)
N9 0.0224(9) 0.0203(8) 0.0207(8) -0.0034(6) -0.0040(6) -0.0070(7)
C1 0.0264(10) 0.0171(8) 0.0164(8) -0.0012(6) -0.0018(7) -0.0063(7)
C2 0.0242(10) 0.0137(8) 0.0182(8) -0.0025(6) -0.0009(7) -0.0068(7)
C3 0.0238(10) 0.0181(8) 0.0165(8) -0.0016(6) -0.0038(7) -0.0048(7)
C4 0.0282(11) 0.0175(9) 0.0204(9) 0.0021(7) -0.0053(8) -0.0069(8)
C5 0.0267(10) 0.0176(9) 0.0230(9) -0.0022(7) -0.0031(8) -0.0090(8)
C6 0.0225(10) 0.0184(8) 0.0173(8) -0.0024(6) -0.0025(7) -0.0052(7)
C7 0.0224(10) 0.0172(8) 0.0188(8) -0.0035(7) -0.0020(7) -0.0047(7)
C10 0.0269(11) 0.0223(10) 0.0263(10) -0.0048(8) -0.0028(8) -0.0088(8)
C11 0.0379(13) 0.0281(11) 0.0287(11) -0.0019(9) -0.0018(10) -0.0155(10)
C12 0.0347(13) 0.0382(13) 0.0328(12) -0.0065(10) 0.0009(10) -0.0199(11)
C13 0.0282(12) 0.0398(13) 0.0266(11) -0.0090(9) 0.0019(9) -0.0148(10)
C14 0.0220(10) 0.0306(11) 0.0253(10) -0.0050(8) -0.0034(8) -0.0075(8)
C15 0.0287(12) 0.0297(12) 0.0337(12) -0.0041(9) 0.0009(10) -0.0034(9)
C16 0.0278(11) 0.0227(10) 0.0282(10) -0.0021(8) -0.0032(9) -0.0057(8)
O8 0.0353(9) 0.0215(7) 0.0269(8) -0.0004(6) -0.0107(7) -0.0076(6)
C41 0.0465(16) 0.0369(13) 0.0347(13) -0.0016(10) -0.0068(11) -0.0220(12)
O7 0.0310(9) 0.0261(8) 0.0239(8) 0.0026(6) 0.0007(6) -0.0037(7)

loop_
_atom_type_symbol
_atom_type_description
_atom_type_scat_dispersion_real
_atom_type_scat_dispersion_imag
_atom_type_scat_source
C C 0.0033 0.0016 'International Tables Vol C Tables 4.2.6.8 and 6.1.1.4'
H H 0.0000 0.0000 'International Tables Vol C Tables 4.2.6.8 and 6.1.1.4'
Cl Cl 0.1484 0.1585 'International Tables Vol C Tables 4.2.6.8 and 6.1.1.4'
Cu Cu 0.3201 1.2651 'International Tables Vol C Tables 4.2.6.8 and 6.1.1.4'
N N 0.0061 0.0033 'International Tables Vol C Tables 4.2.6.8 and 6.1.1.4'
O O 0.0106 0.0060 'International Tables Vol C Tables 4.2.6.8 and 6.1.1.4'
S S 0.1246 0.1234 'International Tables Vol C Tables 4.2.6.8 and 6.1.1.4'

loop_
_geom_angle_atom_site_label_1
_geom_angle_atom_site_label_2
_geom_angle_atom_site_label_3
_geom_angle
_geom_angle_site_symmetry_1
_geom_angle_site_symmetry_3
_geom_angle_publ_flag
O3 Cu1 O3 180.0 . 2_666 ?
O3 Cu1 N9 83.49(7) . . ?
O3 Cu1 N9 96.51(7) 2_666 . ?
O3 Cu1 N9 96.51(7) . 2_666 ?
O3 Cu1 N9 83.49(7) 2_666 2_666 ?
N9 Cu1 N9 180.0 . 2_666 ?
O1 S1 O2 119.09(11) . . ?
O1 S1 N1 108.11(10) . . ?
O2 S1 N1 107.18(10) . . ?
O1 S1 C2 105.41(10) . . ?
O2 S1 C2 107.32(10) . . ?
N1 S1 C2 109.49(10) . . ?
C7 O3 Cu1 110.49(13) . . ?
S1 N1 H1NA 114.4 . . ?
S1 N1 H1NB 113.6 . . ?
H1NA N1 H1NB 122.0 . . ?
C7 N8 N9 110.78(16) . . ?
N8 N9 C14 110.52(16) . . ?
N8 N9 C10 108.16(16) . . ?
C14 N9 C10 110.17(16) . . ?
N8 N9 Cu1 108.60(12) . . ?
C14 N9 Cu1 111.21(13) . . ?
C10 N9 Cu1 108.08(13) . . ?
C2 C1 C6 120.47(18) . . ?
C2 C1 H1 119.8 . . ?
C6 C1 H1 119.8 . . ?
C1 C2 C3 119.56(18) . . ?
C1 C2 S1 118.00(15) . . ?
C3 C2 S1 122.33(15) . . ?
C4 C3 C2 120.14(18) . . ?
C4 C3 Cl1 117.68(15) . . ?
C2 C3 Cl1 122.19(15) . . ?
C5 C4 C3 119.95(19) . . ?
C5 C4 H4 120.0 . . ?
C3 C4 H4 120.0 . . ?
C4 C5 C6 120.70(19) . . ?
C4 C5 H5 119.7 . . ?
C6 C5 H5 119.7 . . ?
C1 C6 C5 119.12(19) . . ?
C1 C6 C7 121.15(18) . . ?
C5 C6 C7 119.62(18) . . ?
O3 C7 N8 126.42(19) . . ?
O3 C7 C6 117.94(18) . . ?
N8 C7 C6 115.61(18) . . ?
C16 C10 N9 110.29(18) . . ?
C16 C10 C11 111.9(2) . . ?
N9 C10 C11 112.18(18) . . ?
C16 C10 H10 107.4 . . ?
N9 C10 H10 107.4 . . ?
C11 C10 H10 107.4 . . ?
C12 C11 C10 111.5(2) . . ?
C12 C11 H11A 109.3 . . ?
C10 C11 H11A 109.3 . . ?
C12 C11 H11B 109.3 . . ?
C10 C11 H11B 109.3 . . ?
H11A C11 H11B 108.0 . . ?
C13 C12 C11 110.1(2) . . ?
C13 C12 H12A 109.6 . . ?
C11 C12 H12A 109.6 . . ?
C13 C12 H12B 109.6 . . ?
C11 C12 H12B 109.6 . . ?
H12A C12 H12B 108.2 . . ?
C12 C13 C14 112.8(2) . . ?
C12 C13 H13A 109.0 . . ?
C14 C13 H13A 109.0 . . ?
C12 C13 H13B 109.0 . . ?
C14 C13 H13B 109.0 . . ?
H13A C13 H13B 107.8 . . ?
N9 C14 C13 113.36(19) . . ?
N9 C14 C15 110.08(19) . . ?
C13 C14 C15 111.07(19) . . ?
N9 C14 H14 107.4 . . ?
C13 C14 H14 107.4 . . ?
C15 C14 H14 107.4 . . ?
C14 C15 H15A 109.5 . . ?
C14 C15 H15B 109.5 . . ?
H15A C15 H15B 109.5 . . ?
C14 C15 H15C 109.5 . . ?
H15A C15 H15C 109.5 . . ?
H15B C15 H15C 109.5 . . ?
C10 C16 H16A 109.5 . . ?
C10 C16 H16B 109.5 . . ?
H16A C16 H16B 109.5 . . ?
C10 C16 H16C 109.5 . . ?
H16A C16 H16C 109.5 . . ?
H16B C16 H16C 109.5 . . ?
C41 O8 H1O8 109.5 . . ?
O8 C41 H41C 109.5 . . ?
O8 C41 H41B 109.5 . . ?
H41C C41 H41B 109.5 . . ?
O8 C41 H41A 109.5 . . ?
H41C C41 H41A 109.5 . . ?
H41B C41 H41A 109.5 . . ?
H1O7 O7 H2O7 103.7 . . ?

loop_
_geom_bond_atom_site_label_1
_geom_bond_atom_site_label_2
_geom_bond_distance
_geom_bond_site_symmetry_2
_geom_bond_publ_flag
Cu1 O3 1.9161(14) . ?
Cu1 O3 1.9161(14) 2_666 ?
Cu1 N9 2.0186(18) . ?
Cu1 N9 2.0186(18) 2_666 ?
Cl1 C3 1.730(2) . ?
S1 O1 1.4320(17) . ?
S1 O2 1.4401(18) . ?
S1 N1 1.5930(18) . ?
S1 C2 1.785(2) . ?
O3 C7 1.301(2) . ?
N1 H1NA 0.8372 . ?
N1 H1NB 0.7641 . ?
N8 C7 1.305(3) . ?
N8 N9 1.467(2) . ?
N9 C14 1.510(3) . ?
N9 C10 1.519(3) . ?
C1 C2 1.393(3) . ?
C1 C6 1.397(3) . ?
C1 H1 0.9500 . ?
C2 C3 1.402(3) . ?
C3 C4 1.388(3) . ?
C4 C5 1.386(3) . ?
C4 H4 0.9500 . ?
C5 C6 1.398(3) . ?
C5 H5 0.9500 . ?
C6 C7 1.494(3) . ?
C10 C16 1.514(3) . ?
C10 C11 1.525(3) . ?
C10 H10 1.0000 . ?
C11 C12 1.524(4) . ?
C11 H11A 0.9900 . ?
C11 H11B 0.9900 . ?
C12 C13 1.518(4) . ?
C12 H12A 0.9900 . ?
C12 H12B 0.9900 . ?
C13 C14 1.530(3) . ?
C13 H13A 0.9900 . ?
C13 H13B 0.9900 . ?
C14 C15 1.532(3) . ?
C14 H14 1.0000 . ?
C15 H15A 0.9800 . ?
C15 H15B 0.9800 . ?
C15 H15C 0.9800 . ?
C16 H16A 0.9800 . ?
C16 H16B 0.9800 . ?
C16 H16C 0.9800 . ?
O8 C41 1.430(3) . ?
O8 H1O8 0.8200 . ?
C41 H41C 0.9800 . ?
C41 H41B 0.9800 . ?
C41 H41A 0.9800 . ?
O7 H1O7 0.8111 . ?
O7 H2O7 0.8233 . ?

loop_
_geom_torsion_atom_site_label_1
_geom_torsion_atom_site_label_2
_geom_torsion_atom_site_label_3
_geom_torsion_atom_site_label_4
_geom_torsion
_geom_torsion_site_symmetry_1
_geom_torsion_site_symmetry_2
_geom_torsion_site_symmetry_3
_geom_torsion_site_symmetry_4
_geom_torsion_publ_flag
C7 N8 N9 C14 124.86(19) . . . . ?
C7 N8 N9 C10 -114.46(19) . . . . ?
C7 N8 N9 Cu1 2.6(2) . . . . ?
C6 C1 C2 C3 0.4(3) . . . . ?
C6 C1 C2 S1 -175.92(16) . . . . ?
O1 S1 C2 C1 -6.0(2) . . . . ?
O2 S1 C2 C1 121.92(17) . . . . ?
N1 S1 C2 C1 -122.07(17) . . . . ?
O1 S1 C2 C3 177.76(17) . . . . ?
O2 S1 C2 C3 -54.3(2) . . . . ?
N1 S1 C2 C3 61.7(2) . . . . ?
C1 C2 C3 C4 -1.8(3) . . . . ?
S1 C2 C3 C4 174.41(16) . . . . ?
C1 C2 C3 Cl1 178.43(16) . . . . ?
S1 C2 C3 Cl1 -5.4(3) . . . . ?
C2 C3 C4 C5 0.9(3) . . . . ?
Cl1 C3 C4 C5 -179.32(17) . . . . ?
C3 C4 C5 C6 1.4(3) . . . . ?
C2 C1 C6 C5 1.8(3) . . . . ?
C2 C1 C6 C7 178.10(19) . . . . ?
C4 C5 C6 C1 -2.7(3) . . . . ?
C4 C5 C6 C7 -179.07(19) . . . . ?
Cu1 O3 C7 N8 5.4(3) . . . . ?
Cu1 O3 C7 C6 -172.36(14) . . . . ?
N9 N8 C7 O3 -5.5(3) . . . . ?
N9 N8 C7 C6 172.27(16) . . . . ?
C1 C6 C7 O3 -29.8(3) . . . . ?
C5 C6 C7 O3 146.5(2) . . . . ?
C1 C6 C7 N8 152.2(2) . . . . ?
C5 C6 C7 N8 -31.5(3) . . . . ?
N8 N9 C10 C16 59.3(2) . . . . ?
C14 N9 C10 C16 -179.82(18) . . . . ?
Cu1 N9 C10 C16 -58.13(19) . . . . ?
N8 N9 C10 C11 -66.2(2) . . . . ?
C14 N9 C10 C11 54.7(2) . . . . ?
Cu1 N9 C10 C11 176.37(15) . . . . ?
C16 C10 C11 C12 178.06(19) . . . . ?
N9 C10 C11 C12 -57.3(3) . . . . ?
C10 C11 C12 C13 55.1(3) . . . . ?
C11 C12 C13 C14 -52.7(3) . . . . ?
N8 N9 C14 C13 67.3(2) . . . . ?
C10 N9 C14 C13 -52.2(2) . . . . ?
Cu1 N9 C14 C13 -171.99(14) . . . . ?
N8 N9 C14 C15 -57.8(2) . . . . ?
C10 N9 C14 C15 -177.25(18) . . . . ?
Cu1 N9 C14 C15 62.9(2) . . . . ?
C12 C13 C14 N9 52.5(3) . . . . ?
C12 C13 C14 C15 177.1(2) . . . . ?
